data_7043595
loop_
_publ_author_name
'Yang, Shen'
'Su, Hu-Chao'
'Hou, Jin-Le'
'Luo, Wen'
'Zou, Dan-Hong'
'Zhu, Qin-Yu'
'Dai, Jie'

_publ_section_title
;
 The effects of transition-metal doping and chromophore anchoring on the
 photocurrent response of titanium-oxo-clusters
;
_journal_name_full 'Dalton Trans.'
_journal_paper_doi 10.1039/C7DT01603D
_journal_year 2017
_chemical_formula_sum 'C88 H148 Ni2 O46 Ti12'
_chemical_formula_weight 2634.28
_space_group_crystal_system monoclinic
_space_group_IT_number 14
_space_group_name_Hall '-P 2ybc'
_space_group_name_H-M_alt 'P 1 21/c 1'
_symmetry_space_group_name_Hall '-P 2ybc'
_symmetry_space_group_name_H-M 'P 1 21/c 1'
_atom_sites_solution_hydrogens geom
_audit_creation_method SHELXL-2016/6
_audit_update_record
;
2017-06-28 deposited with the CCDC.
2017-06-29 downloaded from the CCDC.
;
_cell_angle_alpha 90
_cell_angle_beta 100.884(2)
_cell_angle_gamma 90
_cell_formula_units_Z 2
_cell_length_a 14.6941(10)
_cell_length_b 13.8919(9)
_cell_length_c 29.990(2)
_cell_measurement_reflns_used 9946
_cell_measurement_temperature 293(2)
_cell_measurement_theta_max 23.0
_cell_measurement_theta_min 2.2
_cell_volume 6011.7(7)
_computing_cell_refinement 'Bruker SAINT'
_computing_data_collection 'Bruker APEX2'
_computing_data_reduction 'Bruker SAINT'
_computing_molecular_graphics 'Bruker SHELXTL'
_computing_publication_material 'Bruker SHELXTL'
_computing_structure_refinement 'SHELXL-2016/6 (Sheldrick, 2016)'
_computing_structure_solution 'SHELXT 2014/5 (Sheldrick, 2014)'
_diffrn_ambient_temperature 293(2)
_diffrn_measured_fraction_theta_full 0.999
_diffrn_measured_fraction_theta_max 0.999
_diffrn_measurement_device_type 'Bruker APEX-II CCD'
_diffrn_radiation_type MoK\a
_diffrn_radiation_wavelength 0.71073
_diffrn_reflns_av_R_equivalents 0.1798
_diffrn_reflns_av_unetI/netI 0.1200
_diffrn_reflns_Laue_measured_fraction_full 0.999
_diffrn_reflns_Laue_measured_fraction_max 0.999
_diffrn_reflns_limit_h_max 17
_diffrn_reflns_limit_h_min -17
_diffrn_reflns_limit_k_max 16
_diffrn_reflns_limit_k_min -15
_diffrn_reflns_limit_l_max 35
_diffrn_reflns_limit_l_min -35
_diffrn_reflns_number 63572
_diffrn_reflns_point_group_measured_fraction_full 0.999
_diffrn_reflns_point_group_measured_fraction_max 0.999
_diffrn_reflns_theta_full 25.000
_diffrn_reflns_theta_max 25.000
_diffrn_reflns_theta_min 2.233
_exptl_absorpt_coefficient_mu 1.133
_exptl_absorpt_correction_T_max 1.0000
_exptl_absorpt_correction_T_min 0.864
_exptl_absorpt_correction_type multi-scan
_exptl_crystal_colour Red
_exptl_crystal_density_diffrn 1.455
_exptl_crystal_description Block
_exptl_crystal_F_000 2728
_exptl_crystal_size_max 0.400
_exptl_crystal_size_mid 0.300
_exptl_crystal_size_min 0.060
_refine_diff_density_max 0.639
_refine_diff_density_min -0.526
_refine_diff_density_rms 0.092
_refine_ls_extinction_method none
_refine_ls_goodness_of_fit_ref 1.096
_refine_ls_hydrogen_treatment constr
_refine_ls_matrix_type full
_refine_ls_number_parameters 675
_refine_ls_number_reflns 10586
_refine_ls_number_restraints 930
_refine_ls_restrained_S_all 1.057
_refine_ls_R_factor_all 0.1903
_refine_ls_R_factor_gt 0.0896
_refine_ls_shift/su_max 0.016
_refine_ls_shift/su_mean 0.000
_refine_ls_structure_factor_coef Fsqd
_refine_ls_weighting_details 'w=1/[\s^2^(Fo^2^)+(0.0250P)^2^+37.8280P] where P=(Fo^2^+2Fc^2^)/3'
_refine_ls_weighting_scheme calc
_refine_ls_wR_factor_gt 0.1537
_refine_ls_wR_factor_ref 0.1923
_reflns_Friedel_coverage 0.000
_reflns_number_gt 5266
_reflns_number_total 10586
_reflns_threshold_expression 'I > 2\s(I)'
_cod_data_source_file c7dt01603d2.cif
_cod_data_source_block 4
_cod_depositor_comments
;
The following automatic conversions were performed:

'_exptl_absorpt_correction_type' value 'Multi-scan' changed to
'multi-scan' according to
/home/data/users/saulius/crontab/automatic-downloads/rss-feeds/RSC/lib/dictionaries/cif_core.dic
dictionary named 'cif_core.dic' version 2.4.2 from 2011-04-26.

Automatic conversion script
Id: cif_fix_values 4973 2017-02-22 13:04:09Z antanas 
;
_cod_database_code 7043595
_shelx_shelxl_version_number 2016/6
_shelx_space_group_comment
;
The symmetry employed for this shelxl refinement is uniquely defined
by the following loop, which should always be used as a source of
symmetry information in preference to the above space-group names.
They are only intended as comments.
;
_shelx_estimated_absorpt_t_min 0.660
_shelx_estimated_absorpt_t_max 0.935

loop_
_space_group_symop_operation_xyz
'x, y, z'
'-x, y+1/2, -z+1/2'
'-x, -y, -z'
'x, -y-1/2, z-1/2'

loop_
_atom_site_label
_atom_site_type_symbol
_atom_site_fract_x
_atom_site_fract_y
_atom_site_fract_z
_atom_site_U_iso_or_equiv
_atom_site_adp_type
_atom_site_occupancy
_atom_site_site_symmetry_order
_atom_site_calc_flag
_atom_site_refinement_flags_posn
_atom_site_refinement_flags_adp
_atom_site_refinement_flags_occupancy
_atom_site_disorder_assembly
_atom_site_disorder_group
Ni1 Ni 0.50034(7) 0.06490(8) 0.45842(4) 0.0383(3) Uani 1 1 d . . . . .
Ti1 Ti 0.46969(11) -0.16264(11) 0.44735(5) 0.0403(4) Uani 1 1 d . . . . .
Ti2 Ti 0.28614(12) -0.11997(13) 0.34393(6) 0.0539(5) Uani 1 1 d . . . . .
Ti3 Ti 0.30366(10) -0.02646(11) 0.43775(5) 0.0394(4) Uani 1 1 d . . . . .
Ti4 Ti 0.34692(11) 0.20009(11) 0.45175(5) 0.0445(4) Uani 1 1 d . . . . .
Ti5 Ti 0.30800(12) 0.10938(12) 0.35364(5) 0.0498(5) Uani 1 1 d . . . . .
Ti6 Ti 0.10738(13) 0.01246(15) 0.32883(7) 0.0675(6) Uani 1 1 d . . . . .
O1 O 0.5389(4) -0.2236(4) 0.40741(19) 0.0505(15) Uani 1 1 d . . . . .
O2 O 0.5408(4) -0.0479(4) 0.42620(17) 0.0403(13) Uani 1 1 d . . . . .
O3 O 0.4188(4) -0.2718(4) 0.4605(2) 0.0618(18) Uani 1 1 d D . . . .
O4 O 0.4154(3) -0.0505(4) 0.47848(16) 0.0366(13) Uani 1 1 d . . . . .
O5 O 0.4399(4) 0.1620(4) 0.49602(17) 0.0405(13) Uani 1 1 d . . . . .
O6 O 0.3780(3) 0.0858(4) 0.41220(17) 0.0379(13) Uani 1 1 d . . . . .
O7 O 0.0200(5) 0.0121(6) 0.2782(3) 0.102(3) Uani 1 1 d D . . . .
O8 O 0.3359(5) -0.2104(5) 0.3160(2) 0.0713(19) Uani 1 1 d D . . . .
O9 O 0.5642(4) 0.1740(4) 0.4331(2) 0.0504(15) Uani 1 1 d . . . . .
O10 O 0.4420(4) 0.2780(4) 0.4251(2) 0.0565(16) Uani 1 1 d . . . . .
O11 O 0.1782(4) -0.0863(5) 0.2952(2) 0.0654(17) Uani 1 1 d D . . . .
O12 O 0.3533(4) -0.0083(4) 0.32492(19) 0.0528(15) Uani 1 1 d . . . . .
O13 O 0.2299(4) -0.0036(4) 0.37310(18) 0.0445(13) Uani 1 1 d . . . . .
O14 O 0.3570(4) -0.1260(4) 0.40219(18) 0.0439(13) Uani 1 1 d . . . . .
O15 O 0.1885(4) -0.2087(5) 0.3649(2) 0.0616(17) Uani 1 1 d . . . . .
O16 O 0.0646(4) -0.1108(5) 0.3555(2) 0.0704(19) Uani 1 1 d . . . . .
O17 O 0.0468(5) 0.0811(6) 0.3628(3) 0.087(2) Uani 1 1 d D . . . .
O18 O 0.2641(4) 0.0927(4) 0.46591(18) 0.0453(14) Uani 1 1 d D . . . .
O19 O 0.2246(4) -0.1007(4) 0.4602(2) 0.0549(16) Uani 1 1 d D . . . .
O20 O 0.2961(4) 0.2958(5) 0.4772(2) 0.0632(18) Uani 1 1 d D . . . .
O21 O 0.2615(4) 0.2135(4) 0.38914(19) 0.0544(15) Uani 1 1 d D . . . .
O22 O 0.1868(4) 0.1146(5) 0.3093(2) 0.0635(17) Uani 1 1 d D . . . .
O23 O 0.3726(5) 0.1853(5) 0.3244(2) 0.0680(19) Uani 1 1 d D . . . .
C1 C 0.5942(6) -0.1687(7) 0.3866(3) 0.048(2) Uani 1 1 d . . . . .
C2 C 0.6480(7) -0.2031(8) 0.3570(3) 0.075(3) Uani 1 1 d . . . . .
H2 H 0.648238 -0.268294 0.350023 0.090 Uiso 1 1 calc R U . . .
C3 C 0.7008(8) -0.1396(10) 0.3379(4) 0.094(4) Uani 1 1 d . . . . .
H3 H 0.737164 -0.162600 0.317975 0.112 Uiso 1 1 calc R U . . .
C4 C 0.7017(8) -0.0423(9) 0.3475(4) 0.087(4) Uani 1 1 d . . . . .
H4 H 0.737644 -0.000652 0.333761 0.104 Uiso 1 1 calc R U . . .
C5 C 0.6491(6) -0.0068(8) 0.3775(3) 0.059(3) Uani 1 1 d . . . . .
H5 H 0.649830 0.058407 0.384582 0.071 Uiso 1 1 calc R U . . .
C6 C 0.5959(6) -0.0699(7) 0.3965(3) 0.046(2) Uani 1 1 d . . . . .
C7 C 0.386(4) -0.358(2) 0.4378(13) 0.18(2) Uiso 0.4 1 d D . P A 1
H7A H 0.430665 -0.378913 0.419624 0.220 Uiso 0.4 1 calc R U P A 1
H7B H 0.328158 -0.344797 0.417312 0.220 Uiso 0.4 1 calc R U P A 1
C8B C 0.350(3) -0.408(4) 0.4350(14) 0.27(2) Uiso 0.6 1 d D . P A 2
H8BA H 0.350179 -0.476917 0.434501 0.402 Uiso 0.6 1 calc R U P A 2
H8BB H 0.296569 -0.385248 0.445791 0.402 Uiso 0.6 1 calc R U P A 2
H8BC H 0.349126 -0.383754 0.404909 0.402 Uiso 0.6 1 calc R U P A 2
C7' C 0.4344(17) -0.3734(13) 0.4654(9) 0.124(9) Uiso 0.6 1 d D . P A 2
H7'A H 0.437100 -0.394643 0.496449 0.149 Uiso 0.6 1 calc R U P A 2
H7'B H 0.490260 -0.393133 0.455097 0.149 Uiso 0.6 1 calc R U P A 2
C9B C -0.0718(12) 0.0494(18) 0.2587(10) 0.167(11) Uiso 0.75 1 d D . P B 2
H9BA H -0.072275 0.072604 0.228118 0.200 Uiso 0.75 1 calc R U P B 2
H9BB H -0.086872 0.102896 0.276780 0.200 Uiso 0.75 1 calc R U P B 2
C10 C -0.081(6) 0.022(7) 0.215(3) 0.22(4) Uiso 0.25 1 d D . P B 1
H10A H -0.143807 0.019312 0.198572 0.323 Uiso 0.25 1 calc R U P B 1
H10B H -0.056073 0.085014 0.211615 0.323 Uiso 0.25 1 calc R U P B 1
H10C H -0.044468 -0.025305 0.203206 0.323 Uiso 0.25 1 calc R U P B 1
C10' C -0.1413(18) -0.028(2) 0.2576(12) 0.252(17) Uani 0.75 1 d D . P B 2
H10D H -0.201693 -0.003524 0.244762 0.377 Uiso 0.75 1 calc R U P B 2
H10E H -0.126426 -0.080440 0.239414 0.377 Uiso 0.75 1 calc R U P B 2
H10F H -0.140984 -0.050230 0.287944 0.377 Uiso 0.75 1 calc R U P B 2
C11B C 0.394(2) -0.2801(18) 0.2966(12) 0.119(8) Uiso 0.5 1 d D . P C 2
H11A H 0.458998 -0.273955 0.310723 0.143 Uiso 0.5 1 calc R U P C 2
H11B H 0.387696 -0.272042 0.264071 0.143 Uiso 0.5 1 calc R U P C 2
C12B C 0.351(3) -0.323(3) 0.2646(12) 0.210(19) Uiso 0.5 1 d D . P C 1
H12A H 0.378171 -0.381574 0.256194 0.315 Uiso 0.5 1 calc R U P C 1
H12B H 0.285028 -0.330158 0.260097 0.315 Uiso 0.5 1 calc R U P C 1
H12C H 0.366060 -0.271142 0.246029 0.315 Uiso 0.5 1 calc R U P C 1
C13 C 0.5822(7) 0.3319(7) 0.4060(3) 0.057(2) Uani 1 1 d . . . . .
C14 C 0.6686(8) 0.3116(8) 0.3976(4) 0.081(3) Uani 1 1 d . . . . .
H14 H 0.693209 0.250157 0.403270 0.097 Uiso 1 1 calc R U . . .
C15 C 0.7194(9) 0.3817(10) 0.3808(4) 0.102(4) Uani 1 1 d . . . . .
H15 H 0.778289 0.367580 0.375413 0.123 Uiso 1 1 calc R U . . .
C16 C 0.6834(10) 0.4716(10) 0.3720(5) 0.104(4) Uani 1 1 d . . . . .
H16 H 0.716984 0.518266 0.359795 0.125 Uiso 1 1 calc R U . . .
C17 C 0.6002(9) 0.4929(9) 0.3809(4) 0.100(4) Uani 1 1 d . . . . .
H17 H 0.577063 0.555140 0.376176 0.120 Uiso 1 1 calc R U . . .
C18 C 0.5480(8) 0.4227(7) 0.3972(4) 0.077(3) Uani 1 1 d . . . . .
H18 H 0.488998 0.437566 0.402147 0.092 Uiso 1 1 calc R U . . .
C19 C 0.5251(7) 0.2548(7) 0.4230(3) 0.053(2) Uani 1 1 d . . . . .
C21B C 0.069(6) -0.118(9) 0.2157(19) 0.29(7) Uiso 0.25 1 d D . P D 2
H21A H 0.046114 -0.175032 0.199177 0.432 Uiso 0.25 1 calc R U P D 2
H21B H 0.018129 -0.080142 0.221470 0.432 Uiso 0.25 1 calc R U P D 2
H21C H 0.104951 -0.081221 0.198085 0.432 Uiso 0.25 1 calc R U P D 2
C20' C 0.1306(9) -0.1468(10) 0.2608(4) 0.117(5) Uani 1 1 d D . . . .
H20C H 0.091897 -0.187601 0.275758 0.140 Uiso 0.5 1 calc R U P D 2
H20D H 0.177674 -0.188667 0.252654 0.140 Uiso 0.5 1 calc R U P D 2
H20A H 0.064815 -0.136091 0.259303 0.140 Uiso 0.5 1 calc R U P D 1
H20B H 0.143150 -0.212640 0.270909 0.140 Uiso 0.5 1 calc R U P D 1
C22 C 0.4311(7) -0.0150(8) 0.3023(3) 0.073(3) Uani 1 1 d . . . . .
H22A H 0.463962 -0.074829 0.310773 0.088 Uiso 1 1 calc R U . . .
H22B H 0.473524 0.037733 0.311947 0.088 Uiso 1 1 calc R U . . .
C23 C 0.4010(9) -0.0117(10) 0.2530(4) 0.106(5) Uani 1 1 d . . . . .
H23A H 0.454047 -0.016348 0.238723 0.159 Uiso 1 1 calc R U . . .
H23B H 0.359828 -0.064517 0.243403 0.159 Uiso 1 1 calc R U . . .
H23C H 0.369377 0.047893 0.244575 0.159 Uiso 1 1 calc R U . . .
C24 C 0.0472(7) -0.2704(8) 0.3781(3) 0.068(3) Uani 1 1 d . . . . .
C25 C -0.0443(8) -0.2537(10) 0.3820(4) 0.090(4) Uani 1 1 d . . . . .
H25 H -0.070343 -0.192953 0.376211 0.108 Uiso 1 1 calc R U . . .
C26 C -0.0944(10) -0.3264(11) 0.3942(5) 0.118(5) Uani 1 1 d . . . . .
H26 H -0.155361 -0.314961 0.397156 0.141 Uiso 1 1 calc R U . . .
C27 C -0.0589(11) -0.4161(12) 0.4023(6) 0.137(6) Uani 1 1 d . . . . .
H27 H -0.095707 -0.464927 0.410499 0.164 Uiso 1 1 calc R U . . .
C28 C 0.0315(10) -0.4357(11) 0.3984(6) 0.141(6) Uani 1 1 d . . . . .
H28 H 0.056778 -0.496863 0.404219 0.169 Uiso 1 1 calc R U . . .
C29 C 0.0833(9) -0.3602(9) 0.3853(5) 0.101(4) Uani 1 1 d . . . . .
H29 H 0.143774 -0.371565 0.381517 0.121 Uiso 1 1 calc R U . . .
C30 C 0.1029(7) -0.1906(8) 0.3651(3) 0.059(2) Uani 1 1 d . . . . .
C31B C -0.028(2) 0.067(3) 0.3868(16) 0.198(14) Uiso 0.55 1 d D U P E 1
H31A H -0.004852 0.058951 0.419005 0.238 Uiso 0.55 1 calc R U P E 1
H31B H -0.064142 0.010608 0.375449 0.238 Uiso 0.55 1 calc R U P E 1
C32B C -0.075(3) 0.059(4) 0.393(2) 0.21(2) Uiso 0.45 1 d D U P E 2
H32A H -0.113265 0.077626 0.413888 0.314 Uiso 0.45 1 calc R U P E 2
H32B H -0.110521 0.063635 0.362289 0.314 Uiso 0.45 1 calc R U P E 2
H32C H -0.053958 -0.005575 0.398570 0.314 Uiso 0.45 1 calc R U P E 2
C33 C 0.2362(9) 0.0929(10) 0.5095(4) 0.056(4) Uani 0.7 1 d D . P F 1
H33A H 0.272131 0.140460 0.528997 0.067 Uiso 0.7 1 calc R U P F 1
H33B H 0.248845 0.030303 0.523670 0.067 Uiso 0.7 1 calc R U P F 1
C33' C 0.1736(16) 0.107(3) 0.4769(11) 0.086(12) Uiso 0.3 1 d D . P F 2
H33C H 0.131432 0.057535 0.462712 0.103 Uiso 0.3 1 calc R U P F 2
H33D H 0.149117 0.169203 0.465585 0.103 Uiso 0.3 1 calc R U P F 2
C34B C 0.1349(11) 0.1154(18) 0.5048(7) 0.125(8) Uani 0.7 1 d D . P F 1
H34A H 0.118153 0.115019 0.534219 0.188 Uiso 0.7 1 calc R U P F 1
H34B H 0.122444 0.177739 0.491209 0.188 Uiso 0.7 1 calc R U P F 1
H34C H 0.099187 0.067720 0.485890 0.188 Uiso 0.7 1 calc R U P F 1
C35B C 0.2171(16) -0.1916(15) 0.4809(9) 0.099(9) Uiso 0.55 1 d D . P G 2
H35A H 0.272703 -0.200340 0.503757 0.119 Uiso 0.55 1 calc R U P G 2
H35B H 0.218151 -0.240378 0.457895 0.119 Uiso 0.55 1 calc R U P G 2
C36B C 0.1380(17) -0.213(2) 0.5025(9) 0.117(10) Uiso 0.55 1 d D . P G 2
H36A H 0.143926 -0.276857 0.514735 0.176 Uiso 0.55 1 calc R U P G 2
H36B H 0.136568 -0.167572 0.526595 0.176 Uiso 0.55 1 calc R U P G 2
H36C H 0.081675 -0.207859 0.480448 0.176 Uiso 0.55 1 calc R U P G 2
C37 C 0.2891(10) 0.3603(9) 0.5142(4) 0.119(5) Uani 1 1 d D . . . .
H37A H 0.342334 0.402893 0.519881 0.142 Uiso 1 1 calc R U . . .
H37B H 0.288100 0.323601 0.541660 0.142 Uiso 1 1 calc R U . . .
C38 C 0.2044(11) 0.4167(12) 0.5025(6) 0.177(8) Uani 1 1 d D . . . .
H38A H 0.199531 0.459610 0.527046 0.265 Uiso 1 1 calc R U . . .
H38B H 0.205992 0.453317 0.475544 0.265 Uiso 1 1 calc R U . . .
H38C H 0.151912 0.374250 0.497261 0.265 Uiso 1 1 calc R U . . .
C39 C 0.1908(9) 0.2851(8) 0.3775(4) 0.116(5) Uani 1 1 d D . . . .
H39A H 0.159694 0.295609 0.402894 0.139 Uiso 1 1 calc R U . . .
H39B H 0.145118 0.263572 0.351746 0.139 Uiso 1 1 calc R U . . .
C40 C 0.2351(12) 0.3782(10) 0.3657(6) 0.183(8) Uani 1 1 d D . . . .
H40A H 0.188122 0.426608 0.357910 0.274 Uiso 1 1 calc R U . . .
H40B H 0.279808 0.399434 0.391450 0.274 Uiso 1 1 calc R U . . .
H40C H 0.265277 0.367495 0.340460 0.274 Uiso 1 1 calc R U . . .
C41B C 0.1793(18) 0.1446(19) 0.2622(7) 0.083(8) Uiso 0.5 1 d D . P H 2
H41A H 0.160970 0.090188 0.242312 0.099 Uiso 0.5 1 calc R U P H 2
H41B H 0.239113 0.167086 0.257300 0.099 Uiso 0.5 1 calc R U P H 2
C42 C 0.177(3) 0.148(2) 0.2306(8) 0.144(14) Uani 0.5 1 d D . P H 1
H42A H 0.155259 0.193638 0.206777 0.215 Uiso 0.5 1 calc R U P H 1
H42B H 0.242574 0.140842 0.234075 0.215 Uiso 0.5 1 calc R U P H 1
H42C H 0.147007 0.087362 0.223138 0.215 Uiso 0.5 1 calc R U P H 1
C42' C 0.109(2) 0.224(2) 0.2511(10) 0.167(16) Uani 0.5 1 d D . P H 2
H42D H 0.104741 0.243000 0.219987 0.250 Uiso 0.5 1 calc R U P H 2
H42E H 0.049607 0.201354 0.255588 0.250 Uiso 0.5 1 calc R U P H 2
H42F H 0.127605 0.278109 0.270548 0.250 Uiso 0.5 1 calc R U P H 2
C43B C 0.4396(19) 0.245(2) 0.3085(13) 0.131(8) Uiso 0.5 1 d D . P I 2
H43A H 0.486273 0.204735 0.298865 0.157 Uiso 0.5 1 calc R U P I 2
H43B H 0.470162 0.285900 0.333007 0.157 Uiso 0.5 1 calc R U P I 2
C44B C 0.394(3) 0.305(3) 0.2703(13) 0.197(13) Uiso 0.5 1 d D . P I 2
H44A H 0.439591 0.344306 0.259939 0.296 Uiso 0.5 1 calc R U P I 2
H44B H 0.364575 0.264121 0.245919 0.296 Uiso 0.5 1 calc R U P I 2
H44C H 0.348497 0.345126 0.279994 0.296 Uiso 0.5 1 calc R U P I 2
C11A C 0.390(2) -0.301(2) 0.3146(11) 0.119(8) Uiso 0.5 1 d D . P C 1
H11C H 0.373717 -0.349734 0.334871 0.143 Uiso 0.5 1 calc R U P C 1
H11D H 0.455915 -0.289869 0.320601 0.143 Uiso 0.5 1 calc R U P C 1
C12A C 0.354(2) -0.377(2) 0.3085(13) 0.159(14) Uiso 0.5 1 d D . P C 2
H12D H 0.387135 -0.428439 0.297377 0.239 Uiso 0.5 1 calc R U P C 2
H12E H 0.360409 -0.382147 0.340810 0.239 Uiso 0.5 1 calc R U P C 2
H12F H 0.289748 -0.380252 0.294576 0.239 Uiso 0.5 1 calc R U P C 2
C21A C 0.148(2) -0.141(2) 0.2126(5) 0.194(13) Uani 0.75 1 d D . P D 1
H21D H 0.109977 -0.186787 0.193907 0.291 Uiso 0.75 1 calc R U P D 1
H21E H 0.133338 -0.077074 0.200903 0.291 Uiso 0.75 1 calc R U P D 1
H21F H 0.212187 -0.154126 0.212585 0.291 Uiso 0.75 1 calc R U P D 1
C34A C 0.182(3) 0.103(3) 0.5276(10) 0.080(14) Uiso 0.3 1 d D . P F 2
H34D H 0.121910 0.112750 0.535233 0.120 Uiso 0.3 1 calc R U P F 2
H34E H 0.205636 0.041474 0.538553 0.120 Uiso 0.3 1 calc R U P F 2
H34F H 0.223265 0.152795 0.541417 0.120 Uiso 0.3 1 calc R U P F 2
C31A C 0.006(3) 0.125(3) 0.3973(14) 0.198(14) Uiso 0.45 1 d D . P E 2
H31C H -0.011556 0.191548 0.390266 0.238 Uiso 0.45 1 calc R U P E 2
H31D H 0.045806 0.121361 0.427059 0.238 Uiso 0.45 1 calc R U P E 2
C32A C -0.087(2) 0.157(2) 0.3781(10) 0.157(12) Uiso 0.55 1 d D . P E 1
H32D H -0.138568 0.151463 0.393329 0.235 Uiso 0.55 1 calc R U P E 1
H32E H -0.050291 0.211773 0.389334 0.235 Uiso 0.55 1 calc R U P E 1
H32F H -0.109236 0.163712 0.346032 0.235 Uiso 0.55 1 calc R U P E 1
C35A C 0.216(2) -0.161(2) 0.4980(9) 0.104(12) Uiso 0.45 1 d D . P G 1
H35C H 0.241134 -0.130752 0.526920 0.125 Uiso 0.45 1 calc R U P G 1
H35D H 0.243617 -0.223676 0.496297 0.125 Uiso 0.45 1 calc R U P G 1
C36A C 0.113(2) -0.165(3) 0.4892(13) 0.155(17) Uiso 0.45 1 d D . P G 1
H36D H 0.093163 -0.203433 0.511968 0.233 Uiso 0.45 1 calc R U P G 1
H36E H 0.088944 -0.100736 0.490006 0.233 Uiso 0.45 1 calc R U P G 1
H36F H 0.091394 -0.192433 0.459787 0.233 Uiso 0.45 1 calc R U P G 1
C43A C 0.430(2) 0.235(2) 0.2966(13) 0.131(8) Uiso 0.5 1 d D . P I 1
H43C H 0.416188 0.213638 0.265313 0.157 Uiso 0.5 1 calc R U P I 1
H43D H 0.495432 0.226708 0.308600 0.157 Uiso 0.5 1 calc R U P I 1
C44A C 0.401(3) 0.336(3) 0.3006(15) 0.197(13) Uiso 0.5 1 d D . P I 1
H44D H 0.434934 0.376865 0.283455 0.296 Uiso 0.5 1 calc R U P I 1
H44E H 0.336170 0.342260 0.289059 0.296 Uiso 0.5 1 calc R U P I 1
H44F H 0.414687 0.355210 0.331950 0.296 Uiso 0.5 1 calc R U P I 1
C9A C -0.0795(15) 0.003(9) 0.264(2) 0.167(11) Uiso 0.25 1 d D . P B 1
H9AA H -0.113309 0.050598 0.278105 0.200 Uiso 0.25 1 calc R U P B 1
H9AB H -0.101536 -0.061321 0.269574 0.200 Uiso 0.25 1 calc R U P B 1
C41A C 0.1536(19) 0.1845(16) 0.2741(7) 0.085(8) Uiso 0.5 1 d D . P H 1
H41C H 0.183047 0.246339 0.281931 0.102 Uiso 0.5 1 calc R U P H 1
H41D H 0.087104 0.192649 0.270951 0.102 Uiso 0.5 1 calc R U P H 1
C8A C 0.372(3) -0.435(3) 0.4691(12) 0.116(12) Uiso 0.4 1 d D . P A 1
H8AA H 0.350481 -0.491303 0.452193 0.174 Uiso 0.4 1 calc R U P A 1
H8AB H 0.430178 -0.448495 0.489042 0.174 Uiso 0.4 1 calc R U P A 1
H8AC H 0.327696 -0.414387 0.486731 0.174 Uiso 0.4 1 calc R U P A 1

loop_
_atom_site_aniso_label
_atom_site_aniso_U_11
_atom_site_aniso_U_22
_atom_site_aniso_U_33
_atom_site_aniso_U_23
_atom_site_aniso_U_13
_atom_site_aniso_U_12
Ni1 0.0450(7) 0.0299(7) 0.0426(7) 0.0003(5) 0.0148(5) -0.0035(5)
Ti1 0.0459(9) 0.0294(9) 0.0481(10) -0.0012(7) 0.0156(8) -0.0026(7)
Ti2 0.0564(11) 0.0545(12) 0.0512(11) -0.0102(9) 0.0114(9) -0.0091(9)
Ti3 0.0422(9) 0.0338(10) 0.0450(9) 0.0017(7) 0.0156(8) -0.0032(7)
Ti4 0.0521(10) 0.0352(10) 0.0492(10) 0.0043(8) 0.0169(8) 0.0032(8)
Ti5 0.0579(11) 0.0489(11) 0.0429(10) 0.0061(8) 0.0104(8) -0.0050(9)
Ti6 0.0574(12) 0.0699(14) 0.0726(13) 0.0027(11) 0.0054(10) -0.0009(10)
O1 0.052(4) 0.044(4) 0.056(4) -0.010(3) 0.013(3) 0.002(3)
O2 0.046(3) 0.038(3) 0.041(3) 0.001(3) 0.016(3) -0.004(3)
O3 0.079(5) 0.034(4) 0.072(4) 0.002(3) 0.012(4) -0.011(3)
O4 0.044(3) 0.030(3) 0.036(3) 0.005(2) 0.009(2) -0.004(2)
O5 0.049(3) 0.032(3) 0.041(3) 0.002(3) 0.012(3) -0.001(3)
O6 0.042(3) 0.032(3) 0.041(3) 0.006(2) 0.010(2) 0.000(2)
O7 0.067(5) 0.119(7) 0.104(6) 0.018(5) -0.028(4) -0.006(5)
O8 0.073(5) 0.070(5) 0.072(5) -0.018(4) 0.016(4) 0.000(4)
O9 0.063(4) 0.040(3) 0.053(4) 0.005(3) 0.023(3) -0.009(3)
O10 0.066(4) 0.043(4) 0.063(4) 0.010(3) 0.019(3) -0.006(3)
O11 0.063(4) 0.070(5) 0.061(4) -0.005(3) 0.004(3) -0.011(3)
O12 0.051(3) 0.065(4) 0.043(3) 0.002(3) 0.012(3) -0.008(3)
O13 0.043(3) 0.044(3) 0.048(3) 0.002(3) 0.011(2) -0.004(3)
O14 0.043(3) 0.038(3) 0.051(3) -0.001(3) 0.012(3) -0.006(3)
O15 0.058(4) 0.059(4) 0.065(4) -0.003(3) 0.005(3) -0.015(3)
O16 0.057(4) 0.070(4) 0.085(5) 0.001(4) 0.014(4) -0.010(3)
O17 0.068(5) 0.087(6) 0.108(6) 0.006(5) 0.023(4) 0.015(4)
O18 0.041(3) 0.048(3) 0.051(3) 0.002(3) 0.020(3) 0.004(3)
O19 0.050(4) 0.055(4) 0.063(4) 0.008(3) 0.020(3) -0.015(3)
O20 0.070(4) 0.051(4) 0.072(4) -0.002(3) 0.021(4) 0.011(3)
O21 0.062(4) 0.050(4) 0.051(4) 0.013(3) 0.011(3) 0.009(3)
O22 0.075(4) 0.062(4) 0.048(4) 0.015(3) -0.002(3) 0.002(3)
O23 0.085(5) 0.065(5) 0.058(4) 0.013(3) 0.024(4) -0.019(4)
C1 0.047(5) 0.053(5) 0.045(5) -0.006(4) 0.010(4) 0.007(4)
C2 0.078(8) 0.078(7) 0.077(8) -0.010(6) 0.038(6) 0.014(6)
C3 0.095(9) 0.100(8) 0.102(10) -0.010(7) 0.061(7) 0.007(7)
C4 0.081(8) 0.096(7) 0.098(9) -0.003(7) 0.055(7) -0.009(7)
C5 0.055(6) 0.070(6) 0.056(6) -0.001(5) 0.020(5) -0.007(5)
C6 0.045(5) 0.053(5) 0.044(5) -0.005(4) 0.015(4) 0.002(4)
C10' 0.11(2) 0.31(5) 0.34(5) -0.04(4) 0.06(3) -0.05(3)
C13 0.071(6) 0.045(5) 0.058(6) 0.010(5) 0.016(5) -0.016(4)
C14 0.090(7) 0.059(7) 0.106(9) 0.006(6) 0.051(7) -0.014(5)
C15 0.103(9) 0.088(8) 0.130(11) 0.024(8) 0.058(9) -0.026(7)
C16 0.117(10) 0.084(8) 0.117(11) 0.030(8) 0.037(9) -0.034(7)
C17 0.114(9) 0.061(7) 0.127(11) 0.033(8) 0.024(9) -0.022(7)
C18 0.089(8) 0.045(6) 0.096(8) 0.018(6) 0.019(7) -0.010(5)
C19 0.066(5) 0.040(5) 0.049(6) 0.004(4) 0.006(5) -0.014(4)
C20' 0.088(9) 0.157(13) 0.091(8) -0.045(8) -0.022(7) 0.000(9)
C22 0.071(7) 0.080(8) 0.074(6) -0.002(6) 0.029(5) -0.006(6)
C23 0.130(11) 0.135(12) 0.066(6) 0.009(8) 0.051(7) 0.011(9)
C24 0.067(6) 0.068(6) 0.066(7) -0.006(6) 0.008(6) -0.022(5)
C25 0.067(6) 0.096(9) 0.111(10) -0.007(8) 0.028(7) -0.022(6)
C26 0.081(9) 0.118(10) 0.159(14) 0.013(11) 0.038(9) -0.026(7)
C27 0.102(10) 0.114(10) 0.202(17) 0.027(12) 0.047(12) -0.036(8)
C28 0.115(10) 0.076(9) 0.239(19) 0.023(11) 0.052(12) -0.024(8)
C29 0.082(8) 0.077(7) 0.146(12) 0.008(8) 0.028(8) -0.016(6)
C30 0.053(5) 0.068(6) 0.052(6) -0.012(5) -0.001(5) -0.015(4)
C33 0.073(8) 0.052(9) 0.052(7) -0.003(6) 0.032(7) -0.001(7)
C34B 0.085(11) 0.21(3) 0.100(16) 0.000(17) 0.062(12) 0.026(14)
C37 0.181(14) 0.077(10) 0.102(9) -0.010(7) 0.037(10) 0.045(9)
C38 0.224(18) 0.132(15) 0.195(18) -0.008(13) 0.090(15) 0.099(13)
C39 0.169(13) 0.076(8) 0.081(9) -0.005(7) -0.028(8) 0.053(8)
C40 0.26(2) 0.098(11) 0.173(17) 0.028(12) -0.010(15) 0.038(12)
C42 0.25(4) 0.12(3) 0.054(18) 0.007(18) 0.02(2) -0.03(3)
C42' 0.21(4) 0.19(4) 0.09(2) 0.06(3) -0.02(2) 0.05(3)
C21A 0.23(3) 0.24(3) 0.122(12) -0.064(17) 0.060(17) -0.11(3)

loop_
_atom_type_symbol
_atom_type_description
_atom_type_scat_dispersion_real
_atom_type_scat_dispersion_imag
_atom_type_scat_source
C C 0.0033 0.0016 'International Tables Vol C Tables 4.2.6.8 and 6.1.1.4'
H H 0.0000 0.0000 'International Tables Vol C Tables 4.2.6.8 and 6.1.1.4'
Ni Ni 0.3393 1.1124 'International Tables Vol C Tables 4.2.6.8 and 6.1.1.4'
O O 0.0106 0.0060 'International Tables Vol C Tables 4.2.6.8 and 6.1.1.4'
Ti Ti 0.2776 0.4457 'International Tables Vol C Tables 4.2.6.8 and 6.1.1.4'

loop_
_geom_angle_atom_site_label_1
_geom_angle_atom_site_label_2
_geom_angle_atom_site_label_3
_geom_angle
_geom_angle_site_symmetry_1
_geom_angle_site_symmetry_3
O2 Ni1 O9 102.0(2) . .
O2 Ni1 O5 168.2(2) . .
O9 Ni1 O5 89.6(2) . .
O2 Ni1 O4 100.7(2) . 3_656
O9 Ni1 O4 100.2(2) . 3_656
O5 Ni1 O4 78.9(2) . 3_656
O2 Ni1 O6 95.0(2) . .
O9 Ni1 O6 92.8(2) . .
O5 Ni1 O6 82.3(2) . .
O4 Ni1 O6 157.0(2) 3_656 .
O2 Ni1 O4 78.1(2) . .
O9 Ni1 O4 172.3(2) . .
O5 Ni1 O4 90.1(2) . .
O4 Ni1 O4 87.2(2) 3_656 .
O6 Ni1 O4 79.53(19) . .
O2 Ni1 Ti4 140.62(16) . .
O9 Ni1 Ti4 84.14(18) . .
O5 Ni1 Ti4 37.67(15) . .
O4 Ni1 Ti4 116.60(15) 3_656 .
O6 Ni1 Ti4 45.68(15) . .
O4 Ni1 Ti4 90.97(14) . .
O2 Ni1 Ti1 141.80(16) . 3_656
O9 Ni1 Ti1 91.04(17) . 3_656
O5 Ni1 Ti1 38.27(15) . 3_656
O4 Ni1 Ti1 41.23(15) 3_656 3_656
O6 Ni1 Ti1 120.38(15) . 3_656
O4 Ni1 Ti1 93.48(14) . 3_656
Ti4 Ni1 Ti1 75.78(5) . 3_656
O2 Ni1 Ti3 86.17(16) . .
O9 Ni1 Ti3 135.76(18) . .
O5 Ni1 Ti3 84.04(15) . .
O4 Ni1 Ti3 121.13(14) 3_656 .
O6 Ni1 Ti3 42.92(14) . .
O4 Ni1 Ti3 36.64(13) . .
Ti4 Ni1 Ti3 64.61(5) . .
Ti1 Ni1 Ti3 109.15(5) 3_656 .
O3 Ti1 O1 93.3(3) . .
O3 Ti1 O5 93.2(3) . 3_656
O1 Ti1 O5 101.1(2) . 3_656
O3 Ti1 O14 92.2(3) . .
O1 Ti1 O14 99.2(2) . .
O5 Ti1 O14 158.7(2) 3_656 .
O3 Ti1 O4 109.4(3) . .
O1 Ti1 O4 157.0(2) . .
O5 Ti1 O4 81.9(2) 3_656 .
O14 Ti1 O4 76.8(2) . .
O3 Ti1 O2 171.2(3) . .
O1 Ti1 O2 77.9(2) . .
O5 Ti1 O2 87.9(2) 3_656 .
O14 Ti1 O2 89.9(2) . .
O4 Ti1 O2 79.5(2) . .
O3 Ti1 Ti3 100.8(2) . .
O1 Ti1 Ti3 136.52(19) . .
O5 Ti1 Ti3 118.67(17) 3_656 .
O14 Ti1 Ti3 39.99(16) . .
O4 Ti1 Ti3 37.03(14) . .
O2 Ti1 Ti3 86.24(16) . .
O3 Ti1 Ni1 99.5(2) . 3_656
O1 Ti1 Ni1 140.13(18) . 3_656
O5 Ti1 Ni1 40.99(16) 3_656 3_656
O14 Ti1 Ni1 117.70(17) . 3_656
O4 Ti1 Ni1 41.55(14) . 3_656
O2 Ti1 Ni1 87.06(15) . 3_656
Ti3 Ti1 Ni1 77.74(5) . 3_656
O8 Ti2 O14 102.0(3) . .
O8 Ti2 O12 98.6(3) . .
O14 Ti2 O12 94.8(2) . .
O8 Ti2 O11 99.5(3) . .
O14 Ti2 O11 157.5(3) . .
O12 Ti2 O11 88.6(3) . .
O8 Ti2 O15 95.4(3) . .
O14 Ti2 O15 89.1(2) . .
O12 Ti2 O15 164.3(3) . .
O11 Ti2 O15 82.1(3) . .
O8 Ti2 O13 175.0(3) . .
O14 Ti2 O13 80.6(2) . .
O12 Ti2 O13 76.8(2) . .
O11 Ti2 O13 78.6(2) . .
O15 Ti2 O13 89.0(2) . .
O8 Ti2 Ti3 140.9(2) . .
O14 Ti2 Ti3 38.88(17) . .
O12 Ti2 Ti3 88.40(17) . .
O11 Ti2 Ti3 119.3(2) . .
O15 Ti2 Ti3 85.19(18) . .
O13 Ti2 Ti3 41.96(15) . .
O8 Ti2 Ti6 139.5(2) . .
O14 Ti2 Ti6 117.56(18) . .
O12 Ti2 Ti6 87.07(19) . .
O11 Ti2 Ti6 40.30(19) . .
O15 Ti2 Ti6 77.67(19) . .
O13 Ti2 Ti6 39.22(15) . .
Ti3 Ti2 Ti6 78.98(6) . .
O8 Ti2 Ti5 135.6(2) . .
O14 Ti2 Ti5 86.03(18) . .
O12 Ti2 Ti5 37.01(18) . .
O11 Ti2 Ti5 83.4(2) . .
O15 Ti2 Ti5 128.6(2) . .
O13 Ti2 Ti5 39.82(15) . .
Ti3 Ti2 Ti5 60.43(5) . .
Ti6 Ti2 Ti5 60.18(6) . .
O19 Ti3 O4 101.8(3) . .
O19 Ti3 O18 93.3(3) . .
O4 Ti3 O18 99.3(2) . .
O19 Ti3 O14 98.7(3) . .
O4 Ti3 O14 80.9(2) . .
O18 Ti3 O14 167.7(2) . .
O19 Ti3 O13 100.4(3) . .
O4 Ti3 O13 151.4(2) . .
O18 Ti3 O13 97.3(2) . .
O14 Ti3 O13 78.1(2) . .
O19 Ti3 O6 167.9(3) . .
O4 Ti3 O6 85.4(2) . .
O18 Ti3 O6 75.8(2) . .
O14 Ti3 O6 92.0(2) . .
O13 Ti3 O6 76.2(2) . .
O19 Ti3 Ti1 99.9(2) . .
O4 Ti3 Ti1 41.09(16) . .
O18 Ti3 Ti1 139.92(18) . .
O14 Ti3 Ti1 40.02(16) . .
O13 Ti3 Ti1 116.91(16) . .
O6 Ti3 Ti1 91.88(15) . .
O19 Ti3 Ti2 98.8(2) . .
O4 Ti3 Ti2 115.62(17) . .
O18 Ti3 Ti2 139.44(18) . .
O14 Ti3 Ti2 35.81(16) . .
O13 Ti3 Ti2 42.53(16) . .
O6 Ti3 Ti2 86.55(15) . .
Ti1 Ti3 Ti2 75.61(6) . .
O19 Ti3 Ni1 144.2(2) . .
O4 Ti3 Ni1 43.89(15) . .
O18 Ti3 Ni1 84.91(16) . .
O14 Ti3 Ni1 86.85(16) . .
O13 Ti3 Ni1 115.38(16) . .
O6 Ti3 Ni1 41.58(14) . .
Ti1 Ti3 Ni1 62.54(4) . .
Ti2 Ti3 Ni1 105.65(6) . .
O19 Ti3 Ti5 139.6(2) . .
O4 Ti3 Ti5 118.53(16) . .
O18 Ti3 Ti5 83.90(17) . .
O14 Ti3 Ti5 85.30(16) . .
O13 Ti3 Ti5 40.77(15) . .
O6 Ti3 Ti5 35.50(14) . .
Ti1 Ti3 Ti5 107.97(6) . .
Ti2 Ti3 Ti5 62.05(5) . .
Ni1 Ti3 Ti5 75.96(5) . .
O19 Ti3 Ti4 130.1(2) . .
O4 Ti3 Ti4 87.86(17) . .
O18 Ti3 Ti4 36.90(16) . .
O14 Ti3 Ti4 131.21(16) . .
O13 Ti3 Ti4 91.59(16) . .
O6 Ti3 Ti4 39.57(14) . .
Ti1 Ti3 Ti4 117.25(6) . .
Ti2 Ti3 Ti4 120.91(6) . .
Ni1 Ti3 Ti4 54.72(4) . .
Ti5 Ti3 Ti4 59.18(5) . .
O20 Ti4 O5 103.1(3) . .
O20 Ti4 O18 98.3(3) . .
O5 Ti4 O18 91.8(2) . .
O20 Ti4 O10 98.4(3) . .
O5 Ti4 O10 88.0(2) . .
O18 Ti4 O10 162.9(2) . .
O20 Ti4 O21 95.2(3) . .
O5 Ti4 O21 161.4(2) . .
O18 Ti4 O21 88.3(2) . .
O10 Ti4 O21 86.5(2) . .
O20 Ti4 O6 167.2(3) . .
O5 Ti4 O6 88.8(2) . .
O18 Ti4 O6 76.3(2) . .
O10 Ti4 O6 86.6(2) . .
O21 Ti4 O6 73.2(2) . .
O20 Ti4 Ni1 147.2(2) . .
O5 Ti4 Ni1 44.61(17) . .
O18 Ti4 Ni1 89.93(16) . .
O10 Ti4 Ni1 77.93(18) . .
O21 Ti4 Ni1 116.84(18) . .
O6 Ti4 Ni1 45.39(14) . .
O20 Ti4 Ti5 133.4(2) . .
O5 Ti4 Ti5 123.44(18) . .
O18 Ti4 Ti5 83.73(17) . .
O10 Ti4 Ti5 82.15(18) . .
O21 Ti4 Ti5 38.16(17) . .
O6 Ti4 Ti5 35.37(14) . .
Ni1 Ti4 Ti5 78.93(5) . .
O20 Ti4 Ti3 134.6(2) . .
O5 Ti4 Ti3 84.98(18) . .
O18 Ti4 Ti3 36.34(16) . .
O10 Ti4 Ti3 126.74(19) . .
O21 Ti4 Ti3 84.17(18) . .
O6 Ti4 Ti3 40.58(14) . .
Ni1 Ti4 Ti3 60.67(4) . .
Ti5 Ti4 Ti3 59.43(5) . .
O23 Ti5 O6 108.5(3) . .
O23 Ti5 O21 95.9(3) . .
O6 Ti5 O21 79.1(2) . .
O23 Ti5 O22 98.2(3) . .
O6 Ti5 O22 151.5(2) . .
O21 Ti5 O22 88.7(3) . .
O23 Ti5 O12 91.2(3) . .
O6 Ti5 O12 95.2(2) . .
O21 Ti5 O12 172.0(2) . .
O22 Ti5 O12 94.0(3) . .
O23 Ti5 O13 164.8(3) . .
O6 Ti5 O13 80.9(2) . .
O21 Ti5 O13 97.7(2) . .
O22 Ti5 O13 75.4(2) . .
O12 Ti5 O13 75.8(2) . .
O23 Ti5 Ti4 101.8(2) . .
O6 Ti5 Ti4 39.68(16) . .
O21 Ti5 Ti4 39.73(17) . .
O22 Ti5 Ti4 125.8(2) . .
O12 Ti5 Ti4 134.88(18) . .
O13 Ti5 Ti4 92.97(16) . .
O23 Ti5 Ti3 148.2(2) . .
O6 Ti5 Ti3 40.85(16) . .
O21 Ti5 Ti3 86.92(17) . .
O22 Ti5 Ti3 113.61(19) . .
O12 Ti5 Ti3 85.13(17) . .
O13 Ti5 Ti3 40.03(15) . .
Ti4 Ti5 Ti3 61.39(5) . .
O23 Ti5 Ti6 134.2(2) . .
O6 Ti5 Ti6 117.34(17) . .
O21 Ti5 Ti6 92.05(19) . .
O22 Ti5 Ti6 36.86(18) . .
O12 Ti5 Ti6 85.64(17) . .
O13 Ti5 Ti6 38.64(15) . .
Ti4 Ti5 Ti6 112.47(7) . .
Ti3 Ti5 Ti6 77.16(6) . .
O23 Ti5 Ti2 127.2(2) . .
O6 Ti5 Ti2 86.54(17) . .
O21 Ti5 Ti2 136.94(19) . .
O22 Ti5 Ti2 85.1(2) . .
O12 Ti5 Ti2 36.20(17) . .
O13 Ti5 Ti2 39.61(16) . .
Ti4 Ti5 Ti2 118.61(7) . .
Ti3 Ti5 Ti2 57.52(5) . .
Ti6 Ti5 Ti2 59.27(6) . .
O17 Ti6 O7 97.6(4) . .
O17 Ti6 O22 100.0(3) . .
O7 Ti6 O22 96.8(3) . .
O17 Ti6 O13 99.4(3) . .
O7 Ti6 O13 162.6(3) . .
O22 Ti6 O13 77.0(2) . .
O17 Ti6 O16 90.1(3) . .
O7 Ti6 O16 96.0(3) . .
O22 Ti6 O16 162.5(3) . .
O13 Ti6 O16 87.3(3) . .
O17 Ti6 O11 171.3(3) . .
O7 Ti6 O11 86.1(3) . .
O22 Ti6 O11 87.3(3) . .
O13 Ti6 O11 77.5(2) . .
O16 Ti6 O11 81.7(3) . .
O17 Ti6 Ti2 136.9(3) . .
O7 Ti6 Ti2 124.1(3) . .
O22 Ti6 Ti2 86.53(19) . .
O13 Ti6 Ti2 40.23(16) . .
O16 Ti6 Ti2 76.4(2) . .
O11 Ti6 Ti2 38.17(17) . .
O17 Ti6 Ti5 100.5(3) . .
O7 Ti6 Ti5 132.8(3) . .
O22 Ti6 Ti5 37.25(17) . .
O13 Ti6 Ti5 39.84(16) . .
O16 Ti6 Ti5 127.0(2) . .
O11 Ti6 Ti5 82.40(18) . .
Ti2 Ti6 Ti5 60.55(6) . .
C1 O1 Ti1 118.5(5) . .
C6 O2 Ni1 140.5(5) . .
C6 O2 Ti1 115.4(5) . .
Ni1 O2 Ti1 104.1(2) . .
C7 O3 Ti1 137.3(17) . .
C7' O3 Ti1 143.3(12) . .
Ti3 O4 Ti1 101.9(2) . .
Ti3 O4 Ni1 155.5(3) . 3_656
Ti1 O4 Ni1 97.2(2) . 3_656
Ti3 O4 Ni1 99.5(2) . .
Ti1 O4 Ni1 98.0(2) . .
Ni1 O4 Ni1 92.8(2) 3_656 .
Ti4 O5 Ti1 160.3(3) . 3_656
Ti4 O5 Ni1 97.7(2) . .
Ti1 O5 Ni1 100.7(2) 3_656 .
Ti5 O6 Ni1 153.8(3) . .
Ti5 O6 Ti4 104.9(2) . .
Ni1 O6 Ti4 88.9(2) . .
Ti5 O6 Ti3 103.6(2) . .
Ni1 O6 Ti3 95.5(2) . .
Ti4 O6 Ti3 99.8(2) . .
C9A O7 Ti6 140(3) . .
C9B O7 Ti6 142.9(14) . .
C11B O8 Ti2 169.7(14) . .
C11A O8 Ti2 153.3(13) . .
C19 O9 Ni1 122.3(6) . .
C19 O10 Ti4 128.0(6) . .
C20' O11 Ti2 127.7(7) . .
C20' O11 Ti6 121.4(7) . .
Ti2 O11 Ti6 101.5(3) . .
C22 O12 Ti2 124.6(6) . .
C22 O12 Ti5 127.6(6) . .
Ti2 O12 Ti5 106.8(3) . .
Ti6 O13 Ti3 150.9(3) . .
Ti6 O13 Ti2 100.5(2) . .
Ti3 O13 Ti2 95.5(2) . .
Ti6 O13 Ti5 101.5(2) . .
Ti3 O13 Ti5 99.2(2) . .
Ti2 O13 Ti5 100.6(2) . .
Ti2 O14 Ti3 105.3(3) . .
Ti2 O14 Ti1 153.4(3) . .
Ti3 O14 Ti1 100.0(2) . .
C30 O15 Ti2 128.2(7) . .
C30 O16 Ti6 132.5(7) . .
C31A O17 Ti6 169(2) . .
C31B O17 Ti6 138(2) . .
C33 O18 Ti3 122.7(6) . .
C33' O18 Ti3 124.6(17) . .
C33 O18 Ti4 118.4(7) . .
C33' O18 Ti4 124.3(18) . .
Ti3 O18 Ti4 106.8(2) . .
C35B O19 Ti3 142.3(10) . .
C35A O19 Ti3 143.0(12) . .
C37 O20 Ti4 153.6(7) . .
C39 O21 Ti5 132.9(6) . .
C39 O21 Ti4 125.0(6) . .
Ti5 O21 Ti4 102.1(3) . .
C41A O22 Ti6 123.7(12) . .
C41B O22 Ti6 123.2(12) . .
C41A O22 Ti5 129.8(12) . .
C41B O22 Ti5 123.2(11) . .
Ti6 O22 Ti5 105.9(3) . .
C43B O23 Ti5 168.5(16) . .
C43A O23 Ti5 171.3(16) . .
O1 C1 C2 124.7(9) . .
O1 C1 C6 116.3(8) . .
C2 C1 C6 119.1(9) . .
C3 C2 C1 119.0(11) . .
C2 C3 C4 121.8(11) . .
C3 C4 C5 120.0(11) . .
C6 C5 C4 118.5(10) . .
O2 C6 C5 126.3(9) . .
O2 C6 C1 112.0(8) . .
C5 C6 C1 121.7(9) . .
O3 C7 C8A 112(3) . .
O3 C7' C8B 99(3) . .
O7 C9B C10' 109.4(18) . .
O8 C11B C12A 102(2) . .
C18 C13 C14 118.4(10) . .
C18 C13 C19 120.9(10) . .
C14 C13 C19 120.7(10) . .
C13 C14 C15 120.4(11) . .
C16 C15 C14 120.0(13) . .
C17 C16 C15 120.1(12) . .
C16 C17 C18 120.3(13) . .
C13 C18 C17 120.7(11) . .
O9 C19 O10 127.3(9) . .
O9 C19 C13 116.9(9) . .
O10 C19 C13 115.8(9) . .
O11 C20' C21A 120.9(14) . .
O11 C20' C21B 128(5) . .
O12 C22 C23 111.0(9) . .
C29 C24 C25 119.7(11) . .
C29 C24 C30 120.9(11) . .
C25 C24 C30 119.4(11) . .
C26 C25 C24 119.2(13) . .
C25 C26 C27 121.9(14) . .
C26 C27 C28 120.7(14) . .
C27 C28 C29 117.3(15) . .
C24 C29 C28 121.2(13) . .
O16 C30 O15 124.8(10) . .
O16 C30 C24 118.6(10) . .
O15 C30 C24 116.6(10) . .
O17 C31B C32A 106(2) . .
O18 C33 C34B 111.2(12) . .
O18 C33' C34A 109(3) . .
O19 C35B C36B 120(2) . .
O20 C37 C38 109.3(11) . .
O21 C39 C40 109.0(11) . .
O22 C41B C42' 110(2) . .
O23 C43B C44B 110(3) . .
O8 C11A C12B 96(2) . .
O17 C31A C32B 96(3) . .
O19 C35A C36A 97(2) . .
O23 C43A C44A 102(3) . .
O7 C9A C10 96(5) . .
O22 C41A C42 108(2) . .

loop_
_geom_bond_atom_site_label_1
_geom_bond_atom_site_label_2
_geom_bond_distance
_geom_bond_site_symmetry_2
Ni1 O2 1.990(5) .
Ni1 O9 2.005(6) .
Ni1 O5 2.064(5) .
Ni1 O4 2.066(5) 3_656
Ni1 O6 2.073(5) .
Ni1 O4 2.186(5) .
Ni1 Ti4 2.9118(19) .
Ni1 Ti1 3.0911(19) 3_656
Ni1 Ti3 3.1097(18) .
Ti1 O3 1.769(6) .
Ti1 O1 1.910(6) .
Ti1 O5 1.949(5) 3_656
Ti1 O14 1.997(6) .
Ti1 O4 2.053(5) .
Ti1 O2 2.070(5) .
Ti1 Ti3 3.058(2) .
Ti2 O8 1.746(7) .
Ti2 O14 1.860(6) .
Ti2 O12 1.980(6) .
Ti2 O11 1.999(6) .
Ti2 O15 2.077(6) .
Ti2 O13 2.082(6) .
Ti2 Ti3 3.065(2) .
Ti2 Ti6 3.169(3) .
Ti2 Ti5 3.210(3) .
Ti3 O19 1.777(6) .
Ti3 O4 1.882(5) .
Ti3 O18 1.994(6) .
Ti3 O14 1.995(6) .
Ti3 O13 2.059(6) .
Ti3 O6 2.128(5) .
Ti3 Ti5 3.161(2) .
Ti3 Ti4 3.222(2) .
Ti4 O20 1.767(6) .
Ti4 O5 1.796(5) .
Ti4 O18 2.020(6) .
Ti4 O10 2.045(6) .
Ti4 O21 2.061(6) .
Ti4 O6 2.084(5) .
Ti4 Ti5 3.152(2) .
Ti5 O23 1.758(6) .
Ti5 O6 1.889(5) .
Ti5 O21 1.992(6) .
Ti5 O22 2.013(6) .
Ti5 O12 2.018(6) .
Ti5 O13 2.091(6) .
Ti5 Ti6 3.198(3) .
Ti6 O17 1.756(8) .
Ti6 O7 1.793(7) .
Ti6 O22 1.995(7) .
Ti6 O13 2.038(6) .
Ti6 O16 2.039(7) .
Ti6 O11 2.092(7) .
O1 C1 1.351(10) .
O2 C6 1.346(9) .
O3 C7 1.41(2) .
O3 C7' 1.433(16) .
O7 C9A 1.449(16) .
O7 C9B 1.461(14) .
O8 C11B 1.482(19) .
O8 C11A 1.49(2) .
O9 C19 1.271(11) .
O10 C19 1.275(11) .
O11 C20' 1.411(10) .
O12 C22 1.438(10) .
O15 C30 1.284(11) .
O16 C30 1.251(11) .
O17 C31A 1.426(19) .
O17 C31B 1.438(19) .
O18 C33 1.442(11) .
O18 C33' 1.443(19) .
O19 C35B 1.422(16) .
O19 C35A 1.435(17) .
O20 C37 1.447(11) .
O21 C39 1.433(10) .
O22 C41A 1.449(17) .
O22 C41B 1.455(17) .
O23 C43B 1.436(14) .
O23 C43A 1.469(18) .
C1 C2 1.381(12) .
C1 C6 1.403(12) .
C2 C3 1.369(15) .
C3 C4 1.381(15) .
C4 C5 1.384(13) .
C5 C6 1.369(12) .
C7 C8A 1.46(2) .
C8B C7' 1.470(19) .
C9B C10' 1.480(17) .
C10 C9A 1.50(2) .
C11B C12A 1.53(3) .
C12B C11A 1.53(3) .
C13 C18 1.364(13) .
C13 C14 1.370(13) .
C13 C19 1.509(12) .
C14 C15 1.379(14) .
C15 C16 1.363(17) .
C16 C17 1.334(16) .
C17 C18 1.385(14) .
C21B C20' 1.530(5) .
C20' C21A 1.517(5) .
C22 C23 1.461(14) .
C24 C29 1.357(15) .
C24 C25 1.389(14) .
C24 C30 1.474(14) .
C25 C26 1.341(16) .
C26 C27 1.354(18) .
C27 C28 1.383(18) .
C28 C29 1.395(16) .
C31B C32A 1.508(19) .
C32B C31A 1.49(2) .
C33 C34B 1.502(14) .
C33' C34A 1.504(19) .
C35B C36B 1.463(13) .
C37 C38 1.455(13) .
C39 C40 1.519(5) .
C41B C42' 1.505(18) .
C42 C41A 1.495(18) .
C43B C44B 1.472(14) .
C35A C36A 1.481(18) .
C43A C44A 1.473(19) .
